data_7114465
loop_
_publ_author_name
'Kim, Jong-Young'
'Norquist, Alexander J.'
'O'Hare, Dermot'

_publ_section_title
;
 The first organically templated thorium compounds, [C4N2H12]0.5[ThF5] and
 [C5N2H14][ThF6]\\times 0.5H2O
;
_journal_issue 19
_journal_name_full 'Chemical Communications'
_journal_page_first 2198
_journal_page_last 2199
_journal_paper_doi 10.1039/b206749h
_journal_year 2002
_chemical_compound_source ?
_chemical_formula_moiety ' C2 H6 F5 N1 Th1 '
_chemical_formula_sum 'C2 H6 F5 N Th'
_chemical_formula_weight 371.10
_space_group_IT_number 14
_symmetry_cell_setting monoclinic
_symmetry_space_group_name_Hall '-P 2ybc'
_symmetry_space_group_name_H-M 'P 1 21/c 1'
_audit_creation_date 02-05-04
_audit_creation_method CRYSTALS_ver_12-03-99
_cell_angle_alpha 90
_cell_angle_beta 105.054(2)
_cell_angle_gamma 90
_cell_formula_units_Z 4
_cell_length_a 8.9255(3)
_cell_length_b 7.2633(3)
_cell_length_c 8.9504(4)
_cell_measurement_reflns_used 1212
_cell_measurement_temperature 150
_cell_measurement_theta_max 27
_cell_measurement_theta_min 5
_cell_volume 560.33(4)
_computing_cell_refinement
; 
Denzo/Scalepack (Otwinowski & Minor, 1996) 
;
_computing_data_collection
; 
COLLECT (Nonius BV, 1997) 
;
_computing_data_reduction
; 
Denzo/Scalepack (Otwinowski & Minor, 1996) 
;
_computing_structure_solution
; 
SIR92 (Altomare et al, 1994) 
;
_diffrn_ambient_temperature 150
_diffrn_measured_fraction_theta_max 0.989
_diffrn_measurement_device_type
; 
Enraf Nonius Kappa CCD 
;
_diffrn_measurement_method \w
_diffrn_radiation_monochromator graphite
_diffrn_radiation_type 'Mo K\a'
_diffrn_radiation_wavelength 0.71073
_diffrn_reflns_av_R_equivalents 0.04
_diffrn_reflns_limit_h_max 11
_diffrn_reflns_limit_h_min -11
_diffrn_reflns_limit_k_max 8
_diffrn_reflns_limit_k_min -9
_diffrn_reflns_limit_l_max 11
_diffrn_reflns_limit_l_min -11
_diffrn_reflns_number 2356
_diffrn_reflns_theta_max 27.44
_diffrn_reflns_theta_min 5.47
_diffrn_standards_decay_% 0.00
_diffrn_standards_interval_count 0
_diffrn_standards_interval_time 0
_diffrn_standards_number 0
_exptl_absorpt_coefficient_mu 26.630
_exptl_absorpt_correction_T_max 0.34
_exptl_absorpt_correction_T_min 0.34
_exptl_absorpt_correction_type multi-scan
_exptl_crystal_colour ' yellow '
_exptl_crystal_density_diffrn 4.399
_exptl_crystal_density_meas ?
_exptl_crystal_description ' plate '
_exptl_crystal_F_000 608.716
_exptl_crystal_size_max 0.06
_exptl_crystal_size_mid 0.04
_exptl_crystal_size_min 0.04
_refine_diff_density_max 1.30
_refine_diff_density_min -1.62
_refine_ls_extinction_coef 3.9(7)
_refine_ls_extinction_method 'Larson 1970 Crystallographic Computing eq 22'
_refine_ls_goodness_of_fit_ref 0.8263
_refine_ls_number_parameters 83
_refine_ls_number_reflns 1031
_refine_ls_R_factor_gt 0.0246
_refine_ls_shift/su_max 0.000191
_refine_ls_structure_factor_coef Fsqd
_refine_ls_weighting_details
;
Chebychev polynomial with 5 parameters, Carruthers & Watkin , 1979, 
8.34     12.1     6.37     2.23    0.586    
;
_refine_ls_weighting_scheme calc
_refine_ls_wR_factor_ref 0.0607
_reflns_limit_h_max 11
_reflns_limit_h_min -11
_reflns_limit_k_max 9
_reflns_limit_k_min 0
_reflns_limit_l_max 11
_reflns_limit_l_min 0
_reflns_number_gt 1031
_reflns_number_total 1265
_reflns_threshold_expression >3.00\s(I)
_cod_data_source_file b206749h.txt
_cod_data_source_block CRYSTALS_cifa
_cod_depositor_comments
;
The following automatic conversions were performed:

'_symmetry_cell_setting' value 'Monoclinic ' changed to 'monoclinic'
according to
/usr/data/users/saulius/automatic-downloads/retrospective/RSC/lib/dictionaries/cif_core.dic
dictionary named 'cif_core.dic' version 2.4.2 from 2011-04-26.

Automatic conversion script
Id: cif_fix_values 2281 2013-09-26 08:29:07Z andrius 

The following automatic conversions were performed:

'_exptl_crystal_density_meas' value 'not measured' was changed to '?'
- the value is perceived as not measured.

Automatic conversion script
Id: cif_fix_values 3008 2015-01-20 13:52:24Z robertas 
;
_cod_original_cell_volume 560.3
_cod_original_sg_symbol_H-M 'P 1 21/c 1 '
_cod_original_formula_sum ' C2 H6 F5 N1 Th1 '
_cod_database_code 7114465

loop_
_symmetry_equiv_pos_as_xyz
x,y,z
-x,-y,-z
-x,y+1/2,-z+1/2
x,-y+1/2,z+1/2

loop_
_atom_site_label
_atom_site_type_symbol
_atom_site_fract_x
_atom_site_fract_y
_atom_site_fract_z
_atom_site_U_iso_or_equiv
_atom_site_occupancy
_atom_site_adp_type
TH1 TH 0.43082(3) 0.35332(4) 0.15524(3) 0.0046 1.0000 Uani
F4 F 0.3924(6) 0.2969(7) 0.4041(6) 0.0125 1.0000 Uani
F2 F 0.3773(6) 0.0373(7) 0.1777(5) 0.0112 1.0000 Uani
F1 F 0.6352(6) 0.4259(7) 0.0446(6) 0.0111 1.0000 Uani
F3 F 0.6486(6) 0.1540(7) 0.2633(6) 0.0110 1.0000 Uani
F5 F 0.1664(6) 0.3520(7) 0.0829(6) 0.0152 1.0000 Uani
N1 N 0.0826(9) -0.1636(11) 0.0685(9) 0.0151 1.0000 Uani
C2 C 0.0304(9) -0.0253(12) 0.1671(9) 0.0100 1.0000 Uani
C1 C -0.113(1) 0.0752(13) 0.0727(9) 0.0125 1.0000 Uani
H5 H 0.0054 -0.0890 0.2571 0.0113 1.0000 Uiso
H6 H 0.1158 0.0662 0.2074 0.0113 1.0000 Uiso
H4 H -0.1441 0.1721 0.1380 0.0160 1.0000 Uiso
H3 H -0.1999 -0.0157 0.0388 0.0160 1.0000 Uiso
H1 H 0.1766 -0.2298 0.1309 0.0188 1.0000 Uiso
H2 H -0.0025 -0.2555 0.0288 0.0188 1.0000 Uiso

loop_
_atom_site_aniso_label
_atom_site_aniso_U_11
_atom_site_aniso_U_22
_atom_site_aniso_U_33
_atom_site_aniso_U_23
_atom_site_aniso_U_13
_atom_site_aniso_U_12
Th1 0.00585(18) 0.00427(18) 0.00399(18) 0.00022(11) 0.0018(1) -0.00009(12)
F4 0.014(2) 0.009(2) 0.015(2) -0.000(2) 0.006(2) -0.002(2)
F2 0.012(2) 0.009(2) 0.010(2) -0.0014(19) -0.0019(18) 0.001(2)
F1 0.011(2) 0.008(2) 0.015(2) 0.006(2) 0.0047(18) 0.005(2)
F3 0.012(2) 0.008(2) 0.013(2) -0.0010(19) 0.0044(18) -0.003(2)
F5 0.017(3) 0.011(2) 0.018(3) -0.001(2) 0.007(2) -0.001(2)
N1 0.015(4) 0.014(4) 0.016(4) 0.004(3) 0.004(3) 0.006(3)
C2 0.007(4) 0.011(4) 0.009(4) -0.004(3) -0.003(3) -0.001(3)
C1 0.014(4) 0.016(4) 0.010(4) 0.000(3) 0.006(3) -0.006(4)

loop_
_atom_type_symbol
_atom_type_scat_dispersion_real
_atom_type_scat_dispersion_imag
_atom_type_scat_Cromer_Mann_a1
_atom_type_scat_Cromer_Mann_b1
_atom_type_scat_Cromer_Mann_a2
_atom_type_scat_Cromer_Mann_b2
_atom_type_scat_Cromer_Mann_a3
_atom_type_scat_Cromer_Mann_b3
_atom_type_scat_Cromer_Mann_a4
_atom_type_scat_Cromer_Mann_b4
_atom_type_scat_Cromer_Mann_c
_atom_type_scat_source
'C   ' 0.0033 0.0016 2.3100 20.8439 1.0200 10.2075 1.5886 0.5687 0.8650 51.6512 0.2156 International_Tables_Vol_IV_Table_2.2B
'H   ' 0.0000 0.0000 0.4930 10.5109 0.3229 26.1257 0.1402 3.1424 0.0408 57.7997 0.0030 International_Tables_Vol_IV_Table_2.2B
'O   ' 0.0106 0.0060 3.0485 13.2771 2.2868 5.7011 1.5463 0.3239 0.8670 32.9089 0.2508 International_Tables_Vol_IV_Table_2.2B
'Th  ' -8.1270 8.8700 35.5645 0.5634 23.4219 3.4620 12.7473 17.8309 4.8070 99.1722 13.4314 International_Tables_Vol_IV_Table_2.2B
'N   ' 0.0061 0.0033 12.2126 0.0057 3.1322 9.8933 2.0125 28.9975 1.1663 0.5826 -11.5290 International_Tables_Vol_IV_Table_2.2B
'F   ' 0.0140 0.0100 3.5392 10.2825 2.6412 4.2944 1.5170 0.2615 1.0243 26.1476 0.2776 International_Tables_Vol_IV_Table_2.2B

loop_
_geom_angle_atom_site_label_1
_geom_angle_site_symmetry_1
_geom_angle_atom_site_label_2
_geom_angle_atom_site_label_3
_geom_angle_site_symmetry_3
_geom_angle
_geom_angle_publ_flag
Th1 2_665 Th1 F4 . 154.32(12) yes
Th1 2_665 Th1 F4 4_554 65.66(12) yes
F4 . Th1 F4 4_554 140.0(1) yes
Th1 2_665 Th1 F2 . 133.75(12) yes
F4 . Th1 F2 . 70.80(17) yes
F4 4_554 Th1 F2 . 70.19(17) yes
Th1 2_665 Th1 F2 3_655 80.38(12) yes
F4 . Th1 F2 3_655 76.27(17) yes
F4 4_554 Th1 F2 3_655 137.57(17) yes
F2 . Th1 F2 3_655 128.48(12) yes
Th1 2_665 Th1 F1 . 33.18(12) yes
F4 . Th1 F1 . 138.65(17) yes
F4 4_554 Th1 F1 . 69.58(17) yes
F2 . Th1 F1 . 116.72(18) yes
F2 3_655 Th1 F1 . 68.09(18) yes
Th1 2_665 Th1 F1 2_665 33.03(11) yes
F4 . Th1 F1 2_665 139.39(17) yes
F4 4_554 Th1 F1 2_665 70.03(17) yes
F2 . Th1 F1 2_665 135.09(17) yes
F2 3_655 Th1 F1 2_665 95.29(17) yes
Th1 2_665 Th1 F3 . 103.84(12) yes
F4 . Th1 F3 . 79.53(17) yes
F4 4_554 Th1 F3 . 90.39(17) yes
F2 . Th1 F3 . 62.82(16) yes
F2 3_655 Th1 F3 . 73.20(17) yes
Th1 2_665 Th1 F3 3_655 84.06(11) yes
F4 . Th1 F3 3_655 75.68(17) yes
F4 4_554 Th1 F3 3_655 133.32(17) yes
F2 . Th1 F3 3_655 139.06(17) yes
F2 3_655 Th1 F3 3_655 61.98(17) yes
Th1 2_665 Th1 F5 . 107.01(13) yes
F4 . Th1 F5 . 82.80(18) yes
F4 4_554 Th1 F5 . 81.31(17) yes
F2 . Th1 F5 . 78.64(17) yes
F2 3_655 Th1 F5 . 134.94(18) yes
F1 . Th1 F1 2_665 66.22(19) yes
F1 . Th1 F3 . 70.81(16) yes
F1 2_665 Th1 F3 . 136.67(16) yes
F1 . Th1 F3 3_655 103.91(17) yes
F1 2_665 Th1 F3 3_655 65.64(17) yes
F3 . Th1 F3 3_655 132.55(9) yes
F1 . Th1 F5 . 137.80(18) yes
F1 2_665 Th1 F5 . 75.59(17) yes
F3 . Th1 F5 . 141.03(17) yes
F3 3_655 Th1 F5 . 74.42(17) yes
Th1 . F4 Th1 4_555 157.0(2) yes
Th1 . F2 Th1 3_645 118.2(2) yes
Th1 . F1 Th1 2_665 113.78(19) yes
Th1 . F3 Th1 3_645 112.7(2) yes
C2 . N1 C1 2_555 111.2(7) yes
C2 . N1 H1 . 109.790 no
C1 2_555 N1 H1 . 111.541 no
C2 . N1 H2 . 109.490 no
C1 2_555 N1 H2 . 105.709 no
H1 . N1 H2 . 108.967 no
N1 . C2 C1 . 109.9(7) yes
N1 . C2 H5 . 109.507 no
C1 . C2 H5 . 109.683 no
N1 . C2 H6 . 109.536 no
C1 . C2 H6 . 109.334 no
H5 . C2 H6 . 108.850 no
N1 2_555 C1 C2 . 111.3(7) yes
N1 2_555 C1 H4 . 109.257 no
C2 . C1 H4 . 109.554 no
N1 2_555 C1 H3 . 108.710 no
C2 . C1 H3 . 108.938 no
H4 . C1 H3 . 109.004 no

loop_
_geom_bond_atom_site_label_1
_geom_bond_atom_site_label_2
_geom_bond_site_symmetry_2
_geom_bond_distance
_geom_bond_publ_flag
Th1 Th1 2_665 3.9459(5) yes
Th1 F4 . 2.376(5) yes
Th1 F4 4_554 2.441(5) yes
Th1 F2 . 2.364(5) yes
Th1 F2 3_655 2.371(5) yes
Th1 F1 . 2.351(5) yes
Th1 F1 2_665 2.360(5) yes
Th1 F3 . 2.415(5) yes
Th1 F3 3_655 2.464(5) yes
Th1 F5 . 2.279(5) yes
N1 C2 . 1.489(11) yes
N1 C1 2_555 1.502(11) yes
N1 H1 . 1.002 no
N1 H2 . 1.005 no
C2 C1 . 1.523(12) yes
C2 H5 . 1.003 no
C2 H6 . 1.005 no
C1 H4 . 1.000 no
C1 H3 . 1.005 no
